data_1544408
loop_
_publ_author_name
'Hayakawa, H.'
'Akiba, E.'
'Ono, S.'
'Ihara, H.'
'Izumi, F.'
'Asano, H.'

_publ_section_title
;
 Refinement of the crystal strcutures of Cu6O8InCl and Cu6O8Cu2Cl by
 neutron powder diffraction
;
_journal_name_full 'Journal of the Ceramic Society of Japan'
_journal_page_first 745
_journal_page_last 751
_journal_volume 101
_journal_year 1993
_chemical_formula_sum 'Cl Cu6 In O8'
_chemical_name_common Cu6O8InCl
_space_group_IT_number 225
_space_group_name_H-M_alt 'F m -3 m'
_symmetry_space_group_name_Hall '-F 4 2 3'
_symmetry_space_group_name_H-M 'F m -3 m'
_cell_angle_alpha 90
_cell_angle_beta 90
_cell_angle_gamma 90
_cell_formula_units_Z 4
_cell_length_a 9.1555(2)
_cell_length_b 9.1555(2)
_cell_length_c 9.1555(2)
_cell_volume 767.44(3)
_cod_data_source_file Cu6O8InCl.cif
_cod_data_source_block Cu6O8InCl
_cod_original_formula_sum 'Cu6 O8 In Cl'
_cod_database_code 1544408

loop_
_space_group_symop_operation_xyz
'x, y, z'
'-x, -y, -z'
'-x, -y, z'
'x, y, -z'
'-x, y, -z'
'x, -y, z'
'x, -y, -z'
'-x, y, z'
'z, x, y'
'-z, -x, -y'
'z, -x, -y'
'-z, x, y'
'-z, -x, y'
'z, x, -y'
'-z, x, -y'
'z, -x, y'
'y, z, x'
'-y, -z, -x'
'-y, z, -x'
'y, -z, x'
'y, -z, -x'
'-y, z, x'
'-y, -z, x'
'y, z, -x'
'y, x, -z'
'-y, -x, z'
'-y, -x, -z'
'y, x, z'
'y, -x, z'
'-y, x, -z'
'-y, x, z'
'y, -x, -z'
'x, z, -y'
'-x, -z, y'
'-x, z, y'
'x, -z, -y'
'-x, -z, -y'
'x, z, y'
'x, -z, y'
'-x, z, -y'
'z, y, -x'
'-z, -y, x'
'z, -y, x'
'-z, y, -x'
'-z, y, x'
'z, -y, -x'
'-z, -y, -x'
'z, y, x'
'x, y+1/2, z+1/2'
'-x, -y+1/2, -z+1/2'
'-x, -y+1/2, z+1/2'
'x, y+1/2, -z+1/2'
'-x, y+1/2, -z+1/2'
'x, -y+1/2, z+1/2'
'x, -y+1/2, -z+1/2'
'-x, y+1/2, z+1/2'
'z, x+1/2, y+1/2'
'-z, -x+1/2, -y+1/2'
'z, -x+1/2, -y+1/2'
'-z, x+1/2, y+1/2'
'-z, -x+1/2, y+1/2'
'z, x+1/2, -y+1/2'
'-z, x+1/2, -y+1/2'
'z, -x+1/2, y+1/2'
'y, z+1/2, x+1/2'
'-y, -z+1/2, -x+1/2'
'-y, z+1/2, -x+1/2'
'y, -z+1/2, x+1/2'
'y, -z+1/2, -x+1/2'
'-y, z+1/2, x+1/2'
'-y, -z+1/2, x+1/2'
'y, z+1/2, -x+1/2'
'y, x+1/2, -z+1/2'
'-y, -x+1/2, z+1/2'
'-y, -x+1/2, -z+1/2'
'y, x+1/2, z+1/2'
'y, -x+1/2, z+1/2'
'-y, x+1/2, -z+1/2'
'-y, x+1/2, z+1/2'
'y, -x+1/2, -z+1/2'
'x, z+1/2, -y+1/2'
'-x, -z+1/2, y+1/2'
'-x, z+1/2, y+1/2'
'x, -z+1/2, -y+1/2'
'-x, -z+1/2, -y+1/2'
'x, z+1/2, y+1/2'
'x, -z+1/2, y+1/2'
'-x, z+1/2, -y+1/2'
'z, y+1/2, -x+1/2'
'-z, -y+1/2, x+1/2'
'z, -y+1/2, x+1/2'
'-z, y+1/2, -x+1/2'
'-z, y+1/2, x+1/2'
'z, -y+1/2, -x+1/2'
'-z, -y+1/2, -x+1/2'
'z, y+1/2, x+1/2'
'x+1/2, y, z+1/2'
'-x+1/2, -y, -z+1/2'
'-x+1/2, -y, z+1/2'
'x+1/2, y, -z+1/2'
'-x+1/2, y, -z+1/2'
'x+1/2, -y, z+1/2'
'x+1/2, -y, -z+1/2'
'-x+1/2, y, z+1/2'
'z+1/2, x, y+1/2'
'-z+1/2, -x, -y+1/2'
'z+1/2, -x, -y+1/2'
'-z+1/2, x, y+1/2'
'-z+1/2, -x, y+1/2'
'z+1/2, x, -y+1/2'
'-z+1/2, x, -y+1/2'
'z+1/2, -x, y+1/2'
'y+1/2, z, x+1/2'
'-y+1/2, -z, -x+1/2'
'-y+1/2, z, -x+1/2'
'y+1/2, -z, x+1/2'
'y+1/2, -z, -x+1/2'
'-y+1/2, z, x+1/2'
'-y+1/2, -z, x+1/2'
'y+1/2, z, -x+1/2'
'y+1/2, x, -z+1/2'
'-y+1/2, -x, z+1/2'
'-y+1/2, -x, -z+1/2'
'y+1/2, x, z+1/2'
'y+1/2, -x, z+1/2'
'-y+1/2, x, -z+1/2'
'-y+1/2, x, z+1/2'
'y+1/2, -x, -z+1/2'
'x+1/2, z, -y+1/2'
'-x+1/2, -z, y+1/2'
'-x+1/2, z, y+1/2'
'x+1/2, -z, -y+1/2'
'-x+1/2, -z, -y+1/2'
'x+1/2, z, y+1/2'
'x+1/2, -z, y+1/2'
'-x+1/2, z, -y+1/2'
'z+1/2, y, -x+1/2'
'-z+1/2, -y, x+1/2'
'z+1/2, -y, x+1/2'
'-z+1/2, y, -x+1/2'
'-z+1/2, y, x+1/2'
'z+1/2, -y, -x+1/2'
'-z+1/2, -y, -x+1/2'
'z+1/2, y, x+1/2'
'x+1/2, y+1/2, z'
'-x+1/2, -y+1/2, -z'
'-x+1/2, -y+1/2, z'
'x+1/2, y+1/2, -z'
'-x+1/2, y+1/2, -z'
'x+1/2, -y+1/2, z'
'x+1/2, -y+1/2, -z'
'-x+1/2, y+1/2, z'
'z+1/2, x+1/2, y'
'-z+1/2, -x+1/2, -y'
'z+1/2, -x+1/2, -y'
'-z+1/2, x+1/2, y'
'-z+1/2, -x+1/2, y'
'z+1/2, x+1/2, -y'
'-z+1/2, x+1/2, -y'
'z+1/2, -x+1/2, y'
'y+1/2, z+1/2, x'
'-y+1/2, -z+1/2, -x'
'-y+1/2, z+1/2, -x'
'y+1/2, -z+1/2, x'
'y+1/2, -z+1/2, -x'
'-y+1/2, z+1/2, x'
'-y+1/2, -z+1/2, x'
'y+1/2, z+1/2, -x'
'y+1/2, x+1/2, -z'
'-y+1/2, -x+1/2, z'
'-y+1/2, -x+1/2, -z'
'y+1/2, x+1/2, z'
'y+1/2, -x+1/2, z'
'-y+1/2, x+1/2, -z'
'-y+1/2, x+1/2, z'
'y+1/2, -x+1/2, -z'
'x+1/2, z+1/2, -y'
'-x+1/2, -z+1/2, y'
'-x+1/2, z+1/2, y'
'x+1/2, -z+1/2, -y'
'-x+1/2, -z+1/2, -y'
'x+1/2, z+1/2, y'
'x+1/2, -z+1/2, y'
'-x+1/2, z+1/2, -y'
'z+1/2, y+1/2, -x'
'-z+1/2, -y+1/2, x'
'z+1/2, -y+1/2, x'
'-z+1/2, y+1/2, -x'
'-z+1/2, y+1/2, x'
'z+1/2, -y+1/2, -x'
'-z+1/2, -y+1/2, -x'
'z+1/2, y+1/2, x'

loop_
_atom_site_label
_atom_site_occupancy
_atom_site_fract_x
_atom_site_fract_y
_atom_site_fract_z
_atom_site_adp_type
_atom_site_B_iso_or_equiv
_atom_site_type_symbol
Cu 1.0 0.000000 0.250000 0.250000 Biso 0.480000 Cu
In 0.9800 0.000000 0.000000 0.000000 Biso 0.540000 In
Cl 1.0 0.500000 0.500000 0.500000 Biso 2.720000 Cl
O 1.0 0.14232(5) 0.14232(5) 0.14232(5) Biso 0.490000 O
